data_4032766
loop_
_publ_author_name
'Sahota, Navneet'
'Ferrence, Gregory M.'
'Lash, Timothy D.'

_publ_section_title
;
 Synthesis and Properties of Carbaporphyrin and Carbachlorin Dimethyl
 Esters Derived from Cyclopentanedialdehydes.
;
_journal_issue 18
_journal_name_full 'The Journal of organic chemistry'
_journal_page_first 9715
_journal_page_last 9730
_journal_paper_doi 10.1021/acs.joc.7b01831
_journal_volume 82
_journal_year 2017
_chemical_formula_moiety 'C36 H39 N3 Ni O4'
_chemical_formula_sum 'C36 H39 N3 Ni O4'
_chemical_formula_weight 636.39
_chemical_name_systematic
;
(8,12,13,17-tetraethyl-2,3-di(methoxycarbonyl)-7,18,21-trimethyl-
21-carbaporphyrinato)nickel(II)
;
_space_group_crystal_system triclinic
_space_group_IT_number 2
_space_group_name_Hall '-P 1'
_space_group_name_H-M_alt 'P -1'
_symmetry_space_group_name_Hall '-P 1'
_symmetry_space_group_name_H-M 'P -1'
_atom_sites_solution_hydrogens geom
_audit_creation_method SHELXL-2014/7
_cell_angle_alpha 91.141(3)
_cell_angle_beta 90.468(3)
_cell_angle_gamma 94.066(3)
_cell_formula_units_Z 4
_cell_length_a 9.3067(4)
_cell_length_b 14.4582(6)
_cell_length_c 23.3519(9)
_cell_measurement_reflns_used 9962
_cell_measurement_temperature 100(2)
_cell_measurement_theta_max 25.95
_cell_measurement_theta_min 2.19
_cell_volume 3133.5(2)
_computing_cell_refinement 'Bruker SAINT (Bruker, 2016)'
_computing_data_collection 'Bruker APEX3 (Bruker, 2016)'
_computing_data_reduction 'Bruker SAINT (Bruker, 2016)'
_computing_molecular_graphics
;
ORTEP-3 for Windows (Farrugia, 2012) and 
<i>Mercury CSD</i> (Macrae et al., 2008)
;
_computing_publication_material
;
<i>WinGX</i> (Farrugia, 1999)
;
_computing_structure_refinement 'SHELXL-2014/7 (Sheldrick, 2015)'
_computing_structure_solution 'SHELXT 2014/5 (Sheldrick, 2015)'
_diffrn_ambient_temperature 100(2)
_diffrn_measured_fraction_theta_full 1.000
_diffrn_measured_fraction_theta_max 0.997
_diffrn_measurement_details
;
A total of 3672 frames were collected.  
The total exposure time was 61.20 hours.
;
_diffrn_measurement_device_type 'Bruker APEX-II CCD diffractometer'
_diffrn_measurement_method '\f and \w scans'
_diffrn_radiation_monochromator graphite
_diffrn_radiation_type MoK\a
_diffrn_radiation_wavelength 0.71073
_diffrn_reflns_av_R_equivalents 0.1130
_diffrn_reflns_av_unetI/netI 0.0916
_diffrn_reflns_Laue_measured_fraction_full 1.000
_diffrn_reflns_Laue_measured_fraction_max 0.997
_diffrn_reflns_limit_h_max 11
_diffrn_reflns_limit_h_min -11
_diffrn_reflns_limit_k_max 17
_diffrn_reflns_limit_k_min -17
_diffrn_reflns_limit_l_max 28
_diffrn_reflns_limit_l_min -28
_diffrn_reflns_number 73929
_diffrn_reflns_point_group_measured_fraction_full 1.000
_diffrn_reflns_point_group_measured_fraction_max 0.997
_diffrn_reflns_theta_full 25.242
_diffrn_reflns_theta_max 26.081
_diffrn_reflns_theta_min 1.412
_exptl_absorpt_coefficient_mu 0.663
_exptl_absorpt_correction_T_max 0.7453
_exptl_absorpt_correction_T_min 0.6787
_exptl_absorpt_correction_type multi-scan
_exptl_absorpt_process_details 'APEX3 v2016.9-0 (Bruker, 2016)'
_exptl_crystal_colour green
_exptl_crystal_density_diffrn 1.349
_exptl_crystal_description long
_exptl_crystal_F_000 1344
_exptl_crystal_size_max 0.285
_exptl_crystal_size_mid 0.058
_exptl_crystal_size_min 0.015
_refine_diff_density_max 0.450
_refine_diff_density_min -0.537
_refine_diff_density_rms 0.062
_refine_ls_extinction_method none
_refine_ls_goodness_of_fit_ref 0.883
_refine_ls_hydrogen_treatment constr
_refine_ls_matrix_type full
_refine_ls_number_parameters 810
_refine_ls_number_reflns 12386
_refine_ls_number_restraints 0
_refine_ls_restrained_S_all 0.883
_refine_ls_R_factor_all 0.0804
_refine_ls_R_factor_gt 0.0382
_refine_ls_shift/su_max 0.011
_refine_ls_shift/su_mean 0.000
_refine_ls_structure_factor_coef Fsqd
_refine_ls_weighting_details 'w=1/[\s^2^(Fo^2^)+(0.0438P)^2^] where P=(Fo^2^+2Fc^2^)/3'
_refine_ls_weighting_scheme calc
_refine_ls_wR_factor_gt 0.0828
_refine_ls_wR_factor_ref 0.0925
_reflns_Friedel_coverage 0.000
_reflns_number_gt 7825
_reflns_number_total 12386
_reflns_threshold_expression 'I > 2\s(I)'
_cod_data_source_file jo7b01831_si_002.cif
_cod_data_source_block GMF17025_0m_compound_31
_cod_depositor_comments 'Adding full bibliography for 4032764--4032767.cif.'
_cod_database_code 4032766
_shelx_shelxl_version_number 2014/7
_shelx_space_group_comment
;
The symmetry employed for this shelxl refinement is uniquely defined
by the following loop, which should always be used as a source of
symmetry information in preference to the above space-group names.
They are only intended as comments.
;
_shelx_estimated_absorpt_t_min 0.833
_shelx_estimated_absorpt_t_max 0.990

loop_
_space_group_symop_operation_xyz
'x, y, z'
'-x, -y, -z'

loop_
_atom_site_label
_atom_site_type_symbol
_atom_site_fract_x
_atom_site_fract_y
_atom_site_fract_z
_atom_site_U_iso_or_equiv
_atom_site_adp_type
_atom_site_occupancy
_atom_site_site_symmetry_order
_atom_site_calc_flag
_atom_site_refinement_flags_posn
_atom_site_refinement_flags_adp
_atom_site_refinement_flags_occupancy
C25_1 C 0.7636(3) 0.26186(18) 0.87453(12) 0.0200(6) Uani 1 1 d . . .
H25A_1 H 0.7692 0.2545 0.8328 0.030 Uiso 1 1 calc R U .
H25B_1 H 0.8206 0.2160 0.8928 0.030 Uiso 1 1 calc R U .
H25C_1 H 0.8017 0.3244 0.8861 0.030 Uiso 1 1 calc R U .
C21_1 C 0.6037(3) 0.24689(16) 0.89342(11) 0.0156(6) Uani 1 1 d . . .
Ni1_1 Ni 0.65913(3) 0.26438(2) 0.97662(2) 0.01456(9) Uani 1 1 d . . .
N22_1 N 0.6534(2) 0.39874(13) 0.96771(9) 0.0136(5) Uani 1 1 d . . .
N23_1 N 0.7399(2) 0.28384(13) 1.05412(9) 0.0136(5) Uani 1 1 d . . .
N24_1 N 0.6691(2) 0.13007(13) 0.98203(9) 0.0133(5) Uani 1 1 d . . .
C1_1 C 0.5415(3) 0.15679(17) 0.86962(11) 0.0148(6) Uani 1 1 d . . .
C2_1 C 0.4397(3) 0.17200(17) 0.82673(11) 0.0149(6) Uani 1 1 d . . .
C2A_1 C 0.3706(3) 0.09874(18) 0.78844(11) 0.0176(6) Uani 1 1 d . . .
O2B_1 O 0.36126(19) 0.13017(12) 0.73484(8) 0.0207(4) Uani 1 1 d . . .
C2C_1 C 0.2892(3) 0.0664(2) 0.69370(12) 0.0291(7) Uani 1 1 d . . .
H2CA_1 H 0.2815 0.0969 0.6568 0.044 Uiso 1 1 calc R U .
H2CB_1 H 0.1926 0.0473 0.7074 0.044 Uiso 1 1 calc R U .
H2CC_1 H 0.3447 0.0117 0.6890 0.044 Uiso 1 1 calc R U .
O2D_1 O 0.3335(2) 0.02082(13) 0.80143(8) 0.0307(5) Uani 1 1 d . . .
C3_1 C 0.4197(3) 0.26656(17) 0.82517(11) 0.0152(6) Uani 1 1 d . . .
C3A_1 C 0.3098(3) 0.31170(18) 0.79121(12) 0.0188(6) Uani 1 1 d . . .
O3B_1 O 0.18732(19) 0.25786(12) 0.78601(9) 0.0270(5) Uani 1 1 d . . .
C3C_1 C 0.0803(3) 0.2923(2) 0.74833(15) 0.0404(9) Uani 1 1 d . . .
H3CA_1 H 0.1219 0.3025 0.7104 0.061 Uiso 1 1 calc R U .
H3CB_1 H 0.0491 0.3509 0.7640 0.061 Uiso 1 1 calc R U .
H3CC_1 H -0.0027 0.2468 0.7451 0.061 Uiso 1 1 calc R U .
O3D_1 O 0.3261(2) 0.38750(13) 0.77130(9) 0.0301(5) Uani 1 1 d . . .
C4_1 C 0.5141(3) 0.31435(17) 0.86497(11) 0.0141(6) Uani 1 1 d . . .
C5_1 C 0.5264(3) 0.40838(17) 0.87584(11) 0.0145(6) Uani 1 1 d . . .
H5_1 H 0.4813 0.4478 0.8502 0.017 Uiso 1 1 calc R U .
C6_1 C 0.6007(3) 0.44764(16) 0.92203(11) 0.0141(6) Uani 1 1 d . . .
C7_1 C 0.6281(3) 0.54671(16) 0.93168(11) 0.0151(6) Uani 1 1 d . . .
C7A_1 C 0.5896(3) 0.61961(17) 0.89049(12) 0.0231(7) Uani 1 1 d . . .
H7AA_1 H 0.5412 0.5899 0.8568 0.035 Uiso 0.5 1 calc R U P
H7AB_1 H 0.5250 0.6613 0.9092 0.035 Uiso 0.5 1 calc R U P
H7AC_1 H 0.6774 0.6553 0.8786 0.035 Uiso 0.5 1 calc R U P
H7AD_1 H 0.6212 0.6811 0.9063 0.035 Uiso 0.5 1 calc R U P
H7AE_1 H 0.6374 0.6096 0.8539 0.035 Uiso 0.5 1 calc R U P
H7AF_1 H 0.4850 0.6157 0.8844 0.035 Uiso 0.5 1 calc R U P
C8_1 C 0.6951(3) 0.55865(17) 0.98270(12) 0.0163(6) Uani 1 1 d . . .
C8A_1 C 0.7502(3) 0.64767(17) 1.01178(12) 0.0204(6) Uani 1 1 d . . .
H8AA_1 H 0.7389 0.6419 1.0537 0.024 Uiso 1 1 calc R U .
H8AB_1 H 0.6918 0.6983 0.9992 0.024 Uiso 1 1 calc R U .
C8B_1 C 0.9089(3) 0.6729(2) 0.99848(14) 0.0342(8) Uani 1 1 d . . .
H8BA_1 H 0.9199 0.6819 0.9572 0.051 Uiso 1 1 calc R U .
H8BB_1 H 0.9670 0.6226 1.0105 0.051 Uiso 1 1 calc R U .
H8BC_1 H 0.9414 0.7303 1.0192 0.051 Uiso 1 1 calc R U .
C9_1 C 0.7095(3) 0.46721(16) 1.00501(11) 0.0142(6) Uani 1 1 d . . .
C10_1 C 0.7675(3) 0.45167(17) 1.05790(11) 0.0168(6) Uani 1 1 d . . .
H10_1 H 0.8027 0.5045 1.0800 0.020 Uiso 1 1 calc R U .
C11_1 C 0.7789(3) 0.36651(17) 1.08159(11) 0.0146(6) Uani 1 1 d . . .
C12_1 C 0.8308(3) 0.35201(17) 1.13923(11) 0.0163(6) Uani 1 1 d . . .
C12A_1 C 0.8920(3) 0.42845(18) 1.17886(12) 0.0216(6) Uani 1 1 d . . .
H12A_1 H 0.8928 0.4053 1.2185 0.026 Uiso 1 1 calc R U .
H12B_1 H 0.8285 0.4805 1.1780 0.026 Uiso 1 1 calc R U .
C12B_1 C 1.0442(3) 0.4642(2) 1.16315(14) 0.0346(8) Uani 1 1 d . . .
H12C_1 H 1.0440 0.4879 1.1241 0.052 Uiso 1 1 calc R U .
H12D_1 H 1.1084 0.4135 1.1652 0.052 Uiso 1 1 calc R U .
H12E_1 H 1.0780 0.5142 1.1900 0.052 Uiso 1 1 calc R U .
C13_1 C 0.8210(3) 0.25956(17) 1.14697(11) 0.0165(6) Uani 1 1 d . . .
C13A_1 C 0.8655(3) 0.20657(18) 1.19798(11) 0.0221(6) Uani 1 1 d . . .
H13A_1 H 0.7999 0.1500 1.2015 0.027 Uiso 1 1 calc R U .
H13B_1 H 0.8561 0.2452 1.2330 0.027 Uiso 1 1 calc R U .
C13B_1 C 1.0200(3) 0.1789(2) 1.19360(14) 0.0393(8) Uani 1 1 d . . .
H13C_1 H 1.0294 0.1396 1.1593 0.059 Uiso 1 1 calc R U .
H13D_1 H 1.0444 0.1445 1.2277 0.059 Uiso 1 1 calc R U .
H13E_1 H 1.0856 0.2347 1.1910 0.059 Uiso 1 1 calc R U .
C14_1 C 0.7658(3) 0.21734(17) 1.09377(11) 0.0155(6) Uani 1 1 d . . .
C15_1 C 0.7522(3) 0.12382(17) 1.08130(11) 0.0155(6) Uani 1 1 d . . .
H15_1 H 0.7700 0.0832 1.1116 0.019 Uiso 1 1 calc R U .
C16_1 C 0.7153(3) 0.08382(16) 1.02905(11) 0.0132(6) Uani 1 1 d . . .
C17_1 C 0.7235(3) -0.01428(17) 1.01603(11) 0.0145(6) Uani 1 1 d . . .
C17A_1 C 0.7765(3) -0.08236(17) 1.05763(12) 0.0189(6) Uani 1 1 d . . .
H17A_1 H 0.7411 -0.1458 1.0452 0.023 Uiso 1 1 calc R U .
H17B_1 H 0.7358 -0.0700 1.0958 0.023 Uiso 1 1 calc R U .
C17B_1 C 0.9399(3) -0.07773(19) 1.06267(13) 0.0286(7) Uani 1 1 d . . .
H17C_1 H 0.9808 -0.0940 1.0256 0.043 Uiso 1 1 calc R U .
H17D_1 H 0.9682 -0.1215 1.0915 0.043 Uiso 1 1 calc R U .
H17E_1 H 0.9759 -0.0147 1.0742 0.043 Uiso 1 1 calc R U .
C18_1 C 0.6810(3) -0.02826(16) 0.96125(11) 0.0151(6) Uani 1 1 d . . .
C18A_1 C 0.6699(3) -0.11642(17) 0.92636(12) 0.0219(6) Uani 1 1 d . . .
H18A_1 H 0.5686 -0.1394 0.9227 0.033 Uiso 1 1 calc R U .
H18B_1 H 0.7244 -0.1629 0.9453 0.033 Uiso 1 1 calc R U .
H18C_1 H 0.7095 -0.1047 0.8882 0.033 Uiso 1 1 calc R U .
C19_1 C 0.6451(3) 0.06113(16) 0.94011(11) 0.0146(6) Uani 1 1 d . . .
C20_1 C 0.5809(3) 0.07208(17) 0.88783(11) 0.0165(6) Uani 1 1 d . . .
H20_1 H 0.5630 0.0193 0.8633 0.020 Uiso 1 1 calc R U .
C75_2 C 0.5906(3) 0.73354(18) 0.44387(12) 0.0226(6) Uani 1 1 d . . .
H75A_2 H 0.6069 0.7937 0.4255 0.034 Uiso 1 1 calc R U .
H75B_2 H 0.4895 0.7245 0.4552 0.034 Uiso 1 1 calc R U .
H75C_2 H 0.6133 0.6840 0.4169 0.034 Uiso 1 1 calc R U .
C71_2 C 0.6892(3) 0.73106(17) 0.49788(11) 0.0169(6) Uani 1 1 d . . .
Ni2_2 Ni 0.87280(4) 0.74993(2) 0.45166(2) 0.01744(9) Uani 1 1 d . . .
N72_2 N 0.8555(2) 0.88446(14) 0.45736(9) 0.0150(5) Uani 1 1 d . . .
N73_2 N 1.0357(2) 0.76881(14) 0.39925(9) 0.0161(5) Uani 1 1 d . . .
N74_2 N 0.8833(2) 0.61539(14) 0.44644(9) 0.0165(5) Uani 1 1 d . . .
C51_2 C 0.6566(3) 0.64344(18) 0.52838(12) 0.0187(6) Uani 1 1 d . . .
C52_2 C 0.5964(3) 0.66223(18) 0.58175(12) 0.0193(6) Uani 1 1 d . . .
C52A_2 C 0.5439(3) 0.5885(2) 0.62145(12) 0.0246(7) Uani 1 1 d . . .
O52B_2 O 0.4279(2) 0.61054(14) 0.64988(9) 0.0372(6) Uani 1 1 d . . .
C52C_2 C 0.3754(4) 0.5417(2) 0.69038(15) 0.0520(11) Uani 1 1 d . . .
H52A_2 H 0.3496 0.4829 0.6700 0.078 Uiso 1 1 calc R U .
H52B_2 H 0.2903 0.5630 0.7097 0.078 Uiso 1 1 calc R U .
H52C_2 H 0.4508 0.5327 0.7188 0.078 Uiso 1 1 calc R U .
O52D_2 O 0.5975(2) 0.51628(14) 0.62692(9) 0.0379(6) Uani 1 1 d . . .
C53_2 C 0.5978(3) 0.75825(18) 0.59010(12) 0.0185(6) Uani 1 1 d . . .
C53A_2 C 0.5580(3) 0.8086(2) 0.64263(12) 0.0242(7) Uani 1 1 d . . .
O53B_2 O 0.6025(2) 0.76731(15) 0.68993(9) 0.0421(6) Uani 1 1 d . . .
C53C_2 C 0.5527(4) 0.8050(3) 0.74365(14) 0.0571(11) Uani 1 1 d . . .
H53A_2 H 0.5841 0.8711 0.7469 0.086 Uiso 1 1 calc R U .
H53B_2 H 0.5930 0.7720 0.7756 0.086 Uiso 1 1 calc R U .
H53C_2 H 0.4472 0.7975 0.7447 0.086 Uiso 1 1 calc R U .
O53D_2 O 0.4952(2) 0.87810(14) 0.64414(9) 0.0397(6) Uani 1 1 d . . .
C54_2 C 0.6548(3) 0.80147(18) 0.54116(11) 0.0177(6) Uani 1 1 d . . .
C55_2 C 0.6755(3) 0.89685(17) 0.53289(12) 0.0191(6) Uani 1 1 d . . .
H55_2 H 0.6279 0.9376 0.5575 0.023 Uiso 1 1 calc R U .
C56_2 C 0.7617(3) 0.93389(17) 0.49069(11) 0.0162(6) Uani 1 1 d . . .
C57_2 C 0.7801(3) 1.03202(17) 0.47884(11) 0.0184(6) Uani 1 1 d . . .
C57A_2 C 0.6952(3) 1.10595(17) 0.50514(12) 0.0215(6) Uani 1 1 d . . .
H57A_2 H 0.6309 1.1292 0.4762 0.032 Uiso 1 1 calc R U .
H57B_2 H 0.7613 1.1570 0.5196 0.032 Uiso 1 1 calc R U .
H57C_2 H 0.6380 1.0800 0.5368 0.032 Uiso 1 1 calc R U .
C58_2 C 0.8851(3) 1.04291(17) 0.44013(11) 0.0166(6) Uani 1 1 d . . .
C58A_2 C 0.9474(3) 1.13059(17) 0.41432(11) 0.0196(6) Uani 1 1 d . . .
H58A_2 H 1.0532 1.1282 0.4121 0.024 Uiso 1 1 calc R U .
H58B_2 H 0.9275 1.1835 0.4399 0.024 Uiso 1 1 calc R U .
C58B_2 C 0.8882(4) 1.1479(2) 0.35479(13) 0.0375(8) Uani 1 1 d . . .
H58C_2 H 0.9305 1.2073 0.3411 0.056 Uiso 1 1 calc R U .
H58D_2 H 0.7833 1.1496 0.3565 0.056 Uiso 1 1 calc R U .
H58E_2 H 0.9128 1.0978 0.3285 0.056 Uiso 1 1 calc R U .
C59_2 C 0.9315(3) 0.95114(17) 0.42714(11) 0.0162(6) Uani 1 1 d . . .
C60_2 C 1.0412(3) 0.93574(17) 0.38956(11) 0.0169(6) Uani 1 1 d . . .
H60_2 H 1.0850 0.9881 0.3708 0.020 Uiso 1 1 calc R U .
C61_2 C 1.0922(3) 0.85088(17) 0.37700(11) 0.0180(6) Uani 1 1 d . . .
C62_2 C 1.2175(3) 0.83696(18) 0.34227(12) 0.0231(6) Uani 1 1 d . . .
C62A_2 C 1.2974(3) 0.91152(19) 0.30964(14) 0.0355(8) Uani 1 1 d . . .
H62A_2 H 1.3921 0.8902 0.2984 0.043 Uiso 1 1 calc R U .
H62B_2 H 1.3151 0.9670 0.3350 0.043 Uiso 1 1 calc R U .
C62B_2 C 1.2174(4) 0.9388(2) 0.25602(14) 0.0510(10) Uani 1 1 d . . .
H62C_2 H 1.2761 0.9868 0.2360 0.077 Uiso 1 1 calc R U .
H62D_2 H 1.1255 0.9629 0.2669 0.077 Uiso 1 1 calc R U .
H62E_2 H 1.1994 0.8843 0.2307 0.077 Uiso 1 1 calc R U .
C63_2 C 1.2408(3) 0.74566(18) 0.34528(12) 0.0197(6) Uani 1 1 d . . .
C63A_2 C 1.3569(3) 0.69285(18) 0.31829(12) 0.0228(6) Uani 1 1 d . . .
H63A_2 H 1.4014 0.6560 0.3480 0.027 Uiso 1 1 calc R U .
H63B_2 H 1.4326 0.7376 0.3037 0.027 Uiso 1 1 calc R U .
C63B_2 C 1.3027(3) 0.62798(19) 0.26929(12) 0.0281(7) Uani 1 1 d . . .
H63C_2 H 1.2545 0.6634 0.2404 0.042 Uiso 1 1 calc R U .
H63D_2 H 1.2345 0.5797 0.2841 0.042 Uiso 1 1 calc R U .
H63E_2 H 1.3844 0.5991 0.2519 0.042 Uiso 1 1 calc R U .
C64_2 C 1.1256(3) 0.70427(17) 0.38002(11) 0.0163(6) Uani 1 1 d . . .
C65_2 C 1.1034(3) 0.61045(17) 0.38955(11) 0.0178(6) Uani 1 1 d . . .
H65_2 H 1.1740 0.5713 0.3759 0.021 Uiso 1 1 calc R U .
C66_2 C 0.9864(3) 0.56964(17) 0.41736(11) 0.0168(6) Uani 1 1 d . . .
C67_2 C 0.9575(3) 0.47007(17) 0.41966(11) 0.0181(6) Uani 1 1 d . . .
C67A_2 C 1.0477(3) 0.40108(18) 0.39095(11) 0.0216(6) Uani 1 1 d . . .
H67A_2 H 1.0288 0.3400 0.4089 0.026 Uiso 1 1 calc R U .
H67B_2 H 1.1508 0.4208 0.3971 0.026 Uiso 1 1 calc R U .
C67B_2 C 1.0168(3) 0.3909(2) 0.32652(12) 0.0314(7) Uani 1 1 d . . .
H67C_2 H 1.0300 0.4518 0.3089 0.047 Uiso 1 1 calc R U .
H67D_2 H 0.9173 0.3655 0.3202 0.047 Uiso 1 1 calc R U .
H67E_2 H 1.0831 0.3489 0.3092 0.047 Uiso 1 1 calc R U .
C68_2 C 0.8367(3) 0.45442(17) 0.44992(11) 0.0188(6) Uani 1 1 d . . .
C68A_2 C 0.7655(3) 0.36222(18) 0.46625(12) 0.0236(7) Uani 1 1 d . . .
H68A_2 H 0.7524 0.3221 0.4320 0.035 Uiso 1 1 calc R U .
H68B_2 H 0.6715 0.3714 0.4832 0.035 Uiso 1 1 calc R U .
H68C_2 H 0.8263 0.3331 0.4941 0.035 Uiso 1 1 calc R U .
C69_2 C 0.7904(3) 0.54401(17) 0.46779(11) 0.0170(6) Uani 1 1 d . . .
C70_2 C 0.6851(3) 0.55635(18) 0.50680(11) 0.0192(6) Uani 1 1 d . . .
H70_2 H 0.6291 0.5035 0.5198 0.023 Uiso 1 1 calc R U .

loop_
_atom_site_aniso_label
_atom_site_aniso_U_11
_atom_site_aniso_U_22
_atom_site_aniso_U_33
_atom_site_aniso_U_23
_atom_site_aniso_U_13
_atom_site_aniso_U_12
C25_1 0.0188(14) 0.0159(14) 0.0258(16) 0.0019(12) 0.0018(13) 0.0051(11)
C21_1 0.0161(14) 0.0084(13) 0.0225(15) -0.0013(11) -0.0007(12) 0.0026(10)
Ni1_1 0.01733(19) 0.00905(17) 0.0176(2) 0.00012(14) -0.00023(15) 0.00347(13)
N22_1 0.0154(11) 0.0082(11) 0.0172(12) -0.0006(9) 0.0010(10) 0.0021(9)
N23_1 0.0145(11) 0.0091(11) 0.0174(12) -0.0007(9) 0.0020(10) 0.0029(9)
N24_1 0.0165(12) 0.0091(11) 0.0144(12) 0.0017(9) -0.0003(10) 0.0015(9)
C1_1 0.0154(13) 0.0136(14) 0.0155(14) 0.0008(11) 0.0009(12) 0.0019(11)
C2_1 0.0171(14) 0.0116(13) 0.0157(14) 0.0013(11) 0.0018(12) -0.0014(11)
C2A_1 0.0190(14) 0.0156(15) 0.0186(15) 0.0010(12) -0.0010(12) 0.0043(11)
O2B_1 0.0259(11) 0.0190(10) 0.0169(10) -0.0003(8) -0.0052(9) -0.0002(8)
C2C_1 0.0345(18) 0.0299(17) 0.0221(17) -0.0054(13) -0.0099(14) -0.0016(14)
O2D_1 0.0454(13) 0.0185(11) 0.0263(12) 0.0024(9) -0.0074(10) -0.0097(9)
C3_1 0.0129(13) 0.0160(14) 0.0171(14) 0.0015(11) 0.0031(12) 0.0029(11)
C3A_1 0.0165(14) 0.0164(15) 0.0236(16) -0.0033(12) 0.0000(12) 0.0042(11)
O3B_1 0.0164(10) 0.0223(11) 0.0424(13) 0.0022(9) -0.0099(9) 0.0028(8)
C3C_1 0.0227(17) 0.0346(19) 0.064(2) -0.0030(17) -0.0231(17) 0.0090(14)
O3D_1 0.0295(12) 0.0231(12) 0.0381(13) 0.0098(10) -0.0122(10) 0.0032(9)
C4_1 0.0123(13) 0.0153(14) 0.0152(14) 0.0019(11) 0.0045(11) 0.0028(10)
C5_1 0.0143(13) 0.0119(13) 0.0179(15) 0.0039(11) 0.0006(12) 0.0046(10)
C6_1 0.0121(13) 0.0113(13) 0.0196(15) 0.0000(11) 0.0043(12) 0.0044(10)
C7_1 0.0133(13) 0.0078(13) 0.0245(16) -0.0010(11) 0.0033(12) 0.0035(10)
C7A_1 0.0237(15) 0.0126(14) 0.0332(18) 0.0027(12) -0.0037(14) 0.0032(12)
C8_1 0.0147(14) 0.0101(13) 0.0247(16) -0.0014(12) 0.0040(12) 0.0039(11)
C8A_1 0.0243(15) 0.0094(14) 0.0275(16) -0.0019(12) 0.0013(13) 0.0025(11)
C8B_1 0.0298(17) 0.0219(17) 0.049(2) -0.0118(15) 0.0034(16) -0.0050(13)
C9_1 0.0136(13) 0.0095(13) 0.0197(15) -0.0003(11) 0.0035(12) 0.0031(10)
C10_1 0.0169(14) 0.0107(14) 0.0225(16) -0.0050(11) 0.0020(12) 0.0005(11)
C11_1 0.0120(13) 0.0146(14) 0.0173(15) -0.0032(11) 0.0015(11) 0.0034(10)
C12_1 0.0156(14) 0.0163(14) 0.0174(15) -0.0028(11) 0.0009(12) 0.0051(11)
C12A_1 0.0287(16) 0.0166(15) 0.0194(16) -0.0057(12) -0.0039(13) 0.0032(12)
C12B_1 0.0300(18) 0.0322(18) 0.040(2) -0.0113(15) -0.0044(16) -0.0032(14)
C13_1 0.0157(14) 0.0193(15) 0.0149(14) -0.0010(11) 0.0006(12) 0.0040(11)
C13A_1 0.0309(16) 0.0192(15) 0.0163(15) 0.0009(12) -0.0051(13) 0.0029(12)
C13B_1 0.0374(19) 0.047(2) 0.036(2) 0.0114(16) -0.0092(16) 0.0145(16)
C14_1 0.0126(13) 0.0160(14) 0.0182(15) 0.0015(11) 0.0022(12) 0.0029(11)
C15_1 0.0156(14) 0.0153(14) 0.0161(15) 0.0046(11) 0.0004(12) 0.0032(11)
C16_1 0.0101(13) 0.0118(13) 0.0181(15) 0.0021(11) 0.0010(11) 0.0026(10)
C17_1 0.0110(13) 0.0122(13) 0.0204(15) 0.0022(11) 0.0012(12) 0.0016(10)
C17A_1 0.0242(15) 0.0104(14) 0.0225(16) 0.0042(12) -0.0029(13) 0.0028(11)
C17B_1 0.0273(17) 0.0217(16) 0.0382(19) 0.0074(14) -0.0049(15) 0.0103(13)
C18_1 0.0159(14) 0.0085(13) 0.0212(15) 0.0023(11) 0.0002(12) 0.0030(10)
C18A_1 0.0326(17) 0.0084(13) 0.0255(16) -0.0008(12) -0.0048(14) 0.0070(12)
C19_1 0.0142(13) 0.0092(13) 0.0208(15) 0.0000(11) 0.0024(12) 0.0022(10)
C20_1 0.0193(14) 0.0126(14) 0.0175(15) -0.0056(11) -0.0013(12) 0.0031(11)
C75_2 0.0214(15) 0.0201(15) 0.0268(17) 0.0011(12) 0.0000(13) 0.0040(12)
C71_2 0.0176(14) 0.0123(14) 0.0211(15) 0.0020(11) -0.0003(12) 0.0024(11)
Ni2_2 0.01821(19) 0.01297(19) 0.0215(2) 0.00080(15) 0.00049(16) 0.00361(14)
N72_2 0.0152(12) 0.0146(12) 0.0154(12) -0.0001(9) 0.0001(10) 0.0031(9)
N73_2 0.0172(11) 0.0109(11) 0.0206(13) 0.0007(9) 0.0007(10) 0.0022(9)
N74_2 0.0173(12) 0.0150(12) 0.0172(12) -0.0004(10) 0.0004(10) 0.0021(9)
C51_2 0.0154(14) 0.0180(15) 0.0230(16) 0.0036(12) 0.0003(12) 0.0029(11)
C52_2 0.0148(14) 0.0199(15) 0.0244(16) 0.0085(12) 0.0011(12) 0.0057(11)
C52A_2 0.0228(16) 0.0247(17) 0.0273(17) 0.0053(13) 0.0057(14) 0.0076(13)
O52B_2 0.0323(12) 0.0425(14) 0.0404(14) 0.0252(11) 0.0202(11) 0.0194(10)
C52C_2 0.044(2) 0.059(2) 0.057(2) 0.044(2) 0.0307(19) 0.0223(18)
O52D_2 0.0420(13) 0.0276(12) 0.0471(14) 0.0183(10) 0.0206(11) 0.0166(10)
C53_2 0.0161(14) 0.0185(15) 0.0219(16) 0.0020(12) 0.0002(12) 0.0087(11)
C53A_2 0.0230(16) 0.0241(16) 0.0253(17) 0.0026(13) 0.0064(13) -0.0018(13)
O53B_2 0.0559(15) 0.0542(15) 0.0191(12) 0.0001(11) 0.0021(11) 0.0234(12)
C53C_2 0.081(3) 0.067(3) 0.024(2) -0.0063(18) 0.007(2) 0.010(2)
O53D_2 0.0572(15) 0.0280(13) 0.0367(14) 0.0022(10) 0.0180(12) 0.0196(11)
C54_2 0.0128(13) 0.0196(15) 0.0215(16) 0.0029(12) -0.0024(12) 0.0060(11)
C55_2 0.0199(15) 0.0154(14) 0.0229(16) -0.0013(12) -0.0012(13) 0.0078(11)
C56_2 0.0160(14) 0.0131(14) 0.0200(15) 0.0008(11) -0.0045(12) 0.0042(11)
C57_2 0.0196(14) 0.0146(14) 0.0214(16) 0.0003(12) -0.0068(13) 0.0052(11)
C57A_2 0.0260(16) 0.0127(14) 0.0266(16) 0.0009(12) -0.0007(13) 0.0071(12)
C58_2 0.0175(14) 0.0131(14) 0.0196(15) 0.0016(11) -0.0050(12) 0.0037(11)
C58A_2 0.0227(15) 0.0118(14) 0.0244(16) -0.0006(12) -0.0005(13) 0.0028(11)
C58B_2 0.057(2) 0.0218(17) 0.0327(19) 0.0109(14) -0.0121(17) -0.0085(15)
C59_2 0.0193(14) 0.0111(13) 0.0181(15) 0.0011(11) -0.0061(12) 0.0007(11)
C60_2 0.0198(14) 0.0111(14) 0.0197(15) 0.0032(11) -0.0009(12) 0.0004(11)
C61_2 0.0172(14) 0.0150(14) 0.0216(15) 0.0003(12) -0.0027(12) 0.0006(11)
C62_2 0.0233(15) 0.0181(15) 0.0277(17) -0.0017(13) 0.0047(13) 0.0008(12)
C62A_2 0.0339(18) 0.0172(16) 0.056(2) 0.0015(15) 0.0237(17) 0.0028(13)
C62B_2 0.086(3) 0.0286(19) 0.039(2) 0.0073(16) 0.027(2) 0.0004(18)
C63_2 0.0174(14) 0.0170(15) 0.0246(16) -0.0012(12) -0.0008(12) 0.0017(11)
C63A_2 0.0205(15) 0.0183(15) 0.0302(17) 0.0025(13) 0.0041(13) 0.0033(12)
C63B_2 0.0276(17) 0.0308(17) 0.0271(17) 0.0037(14) 0.0034(14) 0.0094(13)
C64_2 0.0130(13) 0.0166(14) 0.0196(15) 0.0000(11) -0.0044(12) 0.0034(11)
C65_2 0.0189(14) 0.0158(14) 0.0194(15) -0.0011(12) -0.0032(12) 0.0063(11)
C66_2 0.0195(14) 0.0156(14) 0.0158(14) 0.0013(11) -0.0043(12) 0.0045(11)
C67_2 0.0213(15) 0.0122(14) 0.0208(15) -0.0006(11) -0.0057(13) 0.0030(11)
C67A_2 0.0263(16) 0.0166(15) 0.0222(16) -0.0001(12) 0.0004(13) 0.0043(12)
C67B_2 0.045(2) 0.0240(17) 0.0255(17) -0.0027(13) 0.0020(15) 0.0029(14)
C68_2 0.0245(16) 0.0136(14) 0.0183(15) 0.0000(11) -0.0047(13) 0.0023(12)
C68A_2 0.0277(16) 0.0165(15) 0.0263(17) -0.0003(12) 0.0018(13) -0.0004(12)
C69_2 0.0180(14) 0.0147(14) 0.0182(15) 0.0032(11) -0.0024(12) 0.0012(11)
C70_2 0.0212(15) 0.0125(14) 0.0239(16) 0.0034(12) -0.0023(13) 0.0001(11)

loop_
_atom_type_symbol
_atom_type_description
_atom_type_scat_dispersion_real
_atom_type_scat_dispersion_imag
_atom_type_scat_source
C C 0.0033 0.0016 'International Tables Vol C Tables 4.2.6.8 and 6.1.1.4'
H H 0.0000 0.0000 'International Tables Vol C Tables 4.2.6.8 and 6.1.1.4'
N N 0.0061 0.0033 'International Tables Vol C Tables 4.2.6.8 and 6.1.1.4'
O O 0.0106 0.0060 'International Tables Vol C Tables 4.2.6.8 and 6.1.1.4'
Ni Ni 0.3393 1.1124 'International Tables Vol C Tables 4.2.6.8 and 6.1.1.4'

loop_
_geom_angle_atom_site_label_1
_geom_angle_atom_site_label_2
_geom_angle_atom_site_label_3
_geom_angle
C21_1 C25_1 H25A_1 109.5
C21_1 C25_1 H25B_1 109.5
H25A_1 C25_1 H25B_1 109.5
C21_1 C25_1 H25C_1 109.5
H25A_1 C25_1 H25C_1 109.5
H25B_1 C25_1 H25C_1 109.5
C1_1 C21_1 C4_1 102.3(2)
C1_1 C21_1 C25_1 109.1(2)
C4_1 C21_1 C25_1 110.4(2)
C1_1 C21_1 Ni1_1 122.07(18)
C4_1 C21_1 Ni1_1 120.30(18)
C25_1 C21_1 Ni1_1 91.77(16)
N24_1 Ni1_1 N23_1 91.18(8)
N24_1 Ni1_1 N22_1 177.34(9)
N23_1 Ni1_1 N22_1 90.59(8)
N24_1 Ni1_1 C21_1 89.18(9)
N23_1 Ni1_1 C21_1 172.30(9)
N22_1 Ni1_1 C21_1 88.80(9)
C9_1 N22_1 C6_1 103.8(2)
C9_1 N22_1 Ni1_1 126.77(17)
C6_1 N22_1 Ni1_1 129.29(17)
C11_1 N23_1 C14_1 104.6(2)
C11_1 N23_1 Ni1_1 127.70(17)
C14_1 N23_1 Ni1_1 127.64(17)
C16_1 N24_1 C19_1 104.2(2)
C16_1 N24_1 Ni1_1 125.94(17)
C19_1 N24_1 Ni1_1 129.61(17)
C20_1 C1_1 C2_1 126.5(2)
C20_1 C1_1 C21_1 123.6(2)
C2_1 C1_1 C21_1 109.9(2)
C3_1 C2_1 C1_1 108.9(2)
C3_1 C2_1 C2A_1 126.4(2)
C1_1 C2_1 C2A_1 124.6(2)
O2D_1 C2A_1 O2B_1 123.5(2)
O2D_1 C2A_1 C2_1 126.3(2)
O2B_1 C2A_1 C2_1 110.1(2)
C2A_1 O2B_1 C2C_1 115.5(2)
O2B_1 C2C_1 H2CA_1 109.5
O2B_1 C2C_1 H2CB_1 109.5
H2CA_1 C2C_1 H2CB_1 109.5
O2B_1 C2C_1 H2CC_1 109.5
H2CA_1 C2C_1 H2CC_1 109.5
H2CB_1 C2C_1 H2CC_1 109.5
C2_1 C3_1 C4_1 109.2(2)
C2_1 C3_1 C3A_1 126.8(2)
C4_1 C3_1 C3A_1 123.8(2)
O3D_1 C3A_1 O3B_1 123.3(2)
O3D_1 C3A_1 C3_1 125.0(2)
O3B_1 C3A_1 C3_1 111.6(2)
C3A_1 O3B_1 C3C_1 115.1(2)
O3B_1 C3C_1 H3CA_1 109.5
O3B_1 C3C_1 H3CB_1 109.5
H3CA_1 C3C_1 H3CB_1 109.5
O3B_1 C3C_1 H3CC_1 109.5
H3CA_1 C3C_1 H3CC_1 109.5
H3CB_1 C3C_1 H3CC_1 109.5
C5_1 C4_1 C3_1 126.5(2)
C5_1 C4_1 C21_1 124.2(2)
C3_1 C4_1 C21_1 109.3(2)
C6_1 C5_1 C4_1 122.8(2)
C6_1 C5_1 H5_1 118.6
C4_1 C5_1 H5_1 118.6
C5_1 C6_1 N22_1 125.0(2)
C5_1 C6_1 C7_1 124.2(2)
N22_1 C6_1 C7_1 110.7(2)
C8_1 C7_1 C6_1 107.0(2)
C8_1 C7_1 C7A_1 128.1(2)
C6_1 C7_1 C7A_1 124.9(2)
C7_1 C7A_1 H7AA_1 109.5
C7_1 C7A_1 H7AB_1 109.5
H7AA_1 C7A_1 H7AB_1 109.5
C7_1 C7A_1 H7AC_1 109.5
H7AA_1 C7A_1 H7AC_1 109.5
H7AB_1 C7A_1 H7AC_1 109.5
C7_1 C7A_1 H7AD_1 109.5
H7AA_1 C7A_1 H7AD_1 141.1
H7AB_1 C7A_1 H7AD_1 56.3
H7AC_1 C7A_1 H7AD_1 56.3
C7_1 C7A_1 H7AE_1 109.5
H7AA_1 C7A_1 H7AE_1 56.3
H7AB_1 C7A_1 H7AE_1 141.1
H7AC_1 C7A_1 H7AE_1 56.3
H7AD_1 C7A_1 H7AE_1 109.5
C7_1 C7A_1 H7AF_1 109.5
H7AA_1 C7A_1 H7AF_1 56.3
H7AB_1 C7A_1 H7AF_1 56.3
H7AC_1 C7A_1 H7AF_1 141.1
H7AD_1 C7A_1 H7AF_1 109.5
H7AE_1 C7A_1 H7AF_1 109.5
C7_1 C8_1 C9_1 106.7(2)
C7_1 C8_1 C8A_1 128.3(2)
C9_1 C8_1 C8A_1 125.0(2)
C8_1 C8A_1 C8B_1 112.1(2)
C8_1 C8A_1 H8AA_1 109.2
C8B_1 C8A_1 H8AA_1 109.2
C8_1 C8A_1 H8AB_1 109.2
C8B_1 C8A_1 H8AB_1 109.2
H8AA_1 C8A_1 H8AB_1 107.9
C8A_1 C8B_1 H8BA_1 109.5
C8A_1 C8B_1 H8BB_1 109.5
H8BA_1 C8B_1 H8BB_1 109.5
C8A_1 C8B_1 H8BC_1 109.5
H8BA_1 C8B_1 H8BC_1 109.5
H8BB_1 C8B_1 H8BC_1 109.5
C10_1 C9_1 N22_1 124.7(2)
C10_1 C9_1 C8_1 123.6(2)
N22_1 C9_1 C8_1 111.7(2)
C11_1 C10_1 C9_1 125.6(2)
C11_1 C10_1 H10_1 117.2
C9_1 C10_1 H10_1 117.2
N23_1 C11_1 C10_1 124.2(2)
N23_1 C11_1 C12_1 111.1(2)
C10_1 C11_1 C12_1 124.6(2)
C13_1 C12_1 C11_1 106.7(2)
C13_1 C12_1 C12A_1 129.1(2)
C11_1 C12_1 C12A_1 124.1(2)
C12_1 C12A_1 C12B_1 113.0(2)
C12_1 C12A_1 H12A_1 109.0
C12B_1 C12A_1 H12A_1 109.0
C12_1 C12A_1 H12B_1 109.0
C12B_1 C12A_1 H12B_1 109.0
H12A_1 C12A_1 H12B_1 107.8
C12A_1 C12B_1 H12C_1 109.5
C12A_1 C12B_1 H12D_1 109.5
H12C_1 C12B_1 H12D_1 109.5
C12A_1 C12B_1 H12E_1 109.5
H12C_1 C12B_1 H12E_1 109.5
H12D_1 C12B_1 H12E_1 109.5
C12_1 C13_1 C14_1 106.5(2)
C12_1 C13_1 C13A_1 128.9(2)
C14_1 C13_1 C13A_1 124.5(2)
C13_1 C13A_1 C13B_1 112.2(2)
C13_1 C13A_1 H13A_1 109.2
C13B_1 C13A_1 H13A_1 109.2
C13_1 C13A_1 H13B_1 109.2
C13B_1 C13A_1 H13B_1 109.2
H13A_1 C13A_1 H13B_1 107.9
C13A_1 C13B_1 H13C_1 109.5
C13A_1 C13B_1 H13D_1 109.5
H13C_1 C13B_1 H13D_1 109.5
C13A_1 C13B_1 H13E_1 109.5
H13C_1 C13B_1 H13E_1 109.5
H13D_1 C13B_1 H13E_1 109.5
C15_1 C14_1 N23_1 123.1(2)
C15_1 C14_1 C13_1 125.6(2)
N23_1 C14_1 C13_1 111.1(2)
C16_1 C15_1 C14_1 125.9(2)
C16_1 C15_1 H15_1 117.0
C14_1 C15_1 H15_1 117.0
C15_1 C16_1 N24_1 125.4(2)
C15_1 C16_1 C17_1 123.4(2)
N24_1 C16_1 C17_1 111.1(2)
C18_1 C17_1 C16_1 107.0(2)
C18_1 C17_1 C17A_1 129.1(2)
C16_1 C17_1 C17A_1 123.9(2)
C17_1 C17A_1 C17B_1 113.0(2)
C17_1 C17A_1 H17A_1 109.0
C17B_1 C17A_1 H17A_1 109.0
C17_1 C17A_1 H17B_1 109.0
C17B_1 C17A_1 H17B_1 109.0
H17A_1 C17A_1 H17B_1 107.8
C17A_1 C17B_1 H17C_1 109.5
C17A_1 C17B_1 H17D_1 109.5
H17C_1 C17B_1 H17D_1 109.5
C17A_1 C17B_1 H17E_1 109.5
H17C_1 C17B_1 H17E_1 109.5
H17D_1 C17B_1 H17E_1 109.5
C17_1 C18_1 C19_1 106.7(2)
C17_1 C18_1 C18A_1 129.0(2)
C19_1 C18_1 C18A_1 124.3(2)
C18_1 C18A_1 H18A_1 109.5
C18_1 C18A_1 H18B_1 109.5
H18A_1 C18A_1 H18B_1 109.5
C18_1 C18A_1 H18C_1 109.5
H18A_1 C18A_1 H18C_1 109.5
H18B_1 C18A_1 H18C_1 109.5
C20_1 C19_1 N24_1 125.4(2)
C20_1 C19_1 C18_1 123.3(2)
N24_1 C19_1 C18_1 111.0(2)
C19_1 C20_1 C1_1 122.4(2)
C19_1 C20_1 H20_1 118.8
C1_1 C20_1 H20_1 118.8
C71_2 C75_2 H75A_2 109.5
C71_2 C75_2 H75B_2 109.5
H75A_2 C75_2 H75B_2 109.5
C71_2 C75_2 H75C_2 109.5
H75A_2 C75_2 H75C_2 109.5
H75B_2 C75_2 H75C_2 109.5
C54_2 C71_2 C51_2 102.3(2)
C54_2 C71_2 C75_2 111.7(2)
C51_2 C71_2 C75_2 109.7(2)
C54_2 C71_2 Ni2_2 119.56(18)
C51_2 C71_2 Ni2_2 120.30(18)
C75_2 C71_2 Ni2_2 93.01(16)
N74_2 Ni2_2 N73_2 91.05(8)
N74_2 Ni2_2 N72_2 178.15(9)
N73_2 Ni2_2 N72_2 90.57(8)
N74_2 Ni2_2 C71_2 89.47(9)
N73_2 Ni2_2 C71_2 173.42(10)
N72_2 Ni2_2 C71_2 88.82(9)
C59_2 N72_2 C56_2 104.2(2)
C59_2 N72_2 Ni2_2 126.70(17)
C56_2 N72_2 Ni2_2 129.07(17)
C64_2 N73_2 C61_2 104.2(2)
C64_2 N73_2 Ni2_2 127.65(17)
C61_2 N73_2 Ni2_2 127.96(17)
C66_2 N74_2 C69_2 104.1(2)
C66_2 N74_2 Ni2_2 125.71(17)
C69_2 N74_2 Ni2_2 130.11(17)
C70_2 C51_2 C52_2 126.0(2)
C70_2 C51_2 C71_2 124.1(2)
C52_2 C51_2 C71_2 109.8(2)
C53_2 C52_2 C51_2 108.9(2)
C53_2 C52_2 C52A_2 128.0(3)
C51_2 C52_2 C52A_2 123.1(2)
O52D_2 C52A_2 O52B_2 123.0(3)
O52D_2 C52A_2 C52_2 124.5(3)
O52B_2 C52A_2 C52_2 112.4(2)
C52A_2 O52B_2 C52C_2 114.3(2)
O52B_2 C52C_2 H52A_2 109.5
O52B_2 C52C_2 H52B_2 109.5
H52A_2 C52C_2 H52B_2 109.5
O52B_2 C52C_2 H52C_2 109.5
H52A_2 C52C_2 H52C_2 109.5
H52B_2 C52C_2 H52C_2 109.5
C52_2 C53_2 C54_2 108.6(2)
C52_2 C53_2 C53A_2 127.1(2)
C54_2 C53_2 C53A_2 124.1(2)
O53D_2 C53A_2 O53B_2 122.9(3)
O53D_2 C53A_2 C53_2 125.5(3)
O53B_2 C53A_2 C53_2 111.5(2)
C53A_2 O53B_2 C53C_2 115.4(2)
O53B_2 C53C_2 H53A_2 109.5
O53B_2 C53C_2 H53B_2 109.5
H53A_2 C53C_2 H53B_2 109.5
O53B_2 C53C_2 H53C_2 109.5
H53A_2 C53C_2 H53C_2 109.5
H53B_2 C53C_2 H53C_2 109.5
C55_2 C54_2 C53_2 126.3(2)
C55_2 C54_2 C71_2 123.6(2)
C53_2 C54_2 C71_2 110.1(2)
C56_2 C55_2 C54_2 122.6(2)
C56_2 C55_2 H55_2 118.7
C54_2 C55_2 H55_2 118.7
C55_2 C56_2 N72_2 125.0(2)
C55_2 C56_2 C57_2 124.2(2)
N72_2 C56_2 C57_2 110.4(2)
C58_2 C57_2 C56_2 107.1(2)
C58_2 C57_2 C57A_2 127.3(2)
C56_2 C57_2 C57A_2 125.6(2)
C57_2 C57A_2 H57A_2 109.5
C57_2 C57A_2 H57B_2 109.5
H57A_2 C57A_2 H57B_2 109.5
C57_2 C57A_2 H57C_2 109.5
H57A_2 C57A_2 H57C_2 109.5
H57B_2 C57A_2 H57C_2 109.5
C57_2 C58_2 C59_2 106.6(2)
C57_2 C58_2 C58A_2 128.6(2)
C59_2 C58_2 C58A_2 124.8(2)
C58_2 C58A_2 C58B_2 113.7(2)
C58_2 C58A_2 H58A_2 108.8
C58B_2 C58A_2 H58A_2 108.8
C58_2 C58A_2 H58B_2 108.8
C58B_2 C58A_2 H58B_2 108.8
H58A_2 C58A_2 H58B_2 107.7
C58A_2 C58B_2 H58C_2 109.5
C58A_2 C58B_2 H58D_2 109.5
H58C_2 C58B_2 H58D_2 109.5
C58A_2 C58B_2 H58E_2 109.5
H58C_2 C58B_2 H58E_2 109.5
H58D_2 C58B_2 H58E_2 109.5
N72_2 C59_2 C60_2 125.5(2)
N72_2 C59_2 C58_2 111.6(2)
C60_2 C59_2 C58_2 122.9(2)
C61_2 C60_2 C59_2 125.3(2)
C61_2 C60_2 H60_2 117.3
C59_2 C60_2 H60_2 117.3
C60_2 C61_2 N73_2 123.7(2)
C60_2 C61_2 C62_2 124.6(2)
N73_2 C61_2 C62_2 111.5(2)
C63_2 C62_2 C61_2 106.4(2)
C63_2 C62_2 C62A_2 129.4(3)
C61_2 C62_2 C62A_2 124.2(2)
C62_2 C62A_2 C62B_2 113.3(3)
C62_2 C62A_2 H62A_2 108.9
C62B_2 C62A_2 H62A_2 108.9
C62_2 C62A_2 H62B_2 108.9
C62B_2 C62A_2 H62B_2 108.9
H62A_2 C62A_2 H62B_2 107.7
C62A_2 C62B_2 H62C_2 109.5
C62A_2 C62B_2 H62D_2 109.5
H62C_2 C62B_2 H62D_2 109.5
C62A_2 C62B_2 H62E_2 109.5
H62C_2 C62B_2 H62E_2 109.5
H62D_2 C62B_2 H62E_2 109.5
C62_2 C63_2 C64_2 106.1(2)
C62_2 C63_2 C63A_2 129.5(2)
C64_2 C63_2 C63A_2 124.4(2)
C63_2 C63A_2 C63B_2 113.6(2)
C63_2 C63A_2 H63A_2 108.8
C63B_2 C63A_2 H63A_2 108.8
C63_2 C63A_2 H63B_2 108.8
C63B_2 C63A_2 H63B_2 108.8
H63A_2 C63A_2 H63B_2 107.7
C63A_2 C63B_2 H63C_2 109.5
C63A_2 C63B_2 H63D_2 109.5
H63C_2 C63B_2 H63D_2 109.5
C63A_2 C63B_2 H63E_2 109.5
H63C_2 C63B_2 H63E_2 109.5
H63D_2 C63B_2 H63E_2 109.5
N73_2 C64_2 C65_2 123.7(2)
N73_2 C64_2 C63_2 111.8(2)
C65_2 C64_2 C63_2 124.3(2)
C66_2 C65_2 C64_2 124.7(2)
C66_2 C65_2 H65_2 117.7
C64_2 C65_2 H65_2 117.7
C65_2 C66_2 N74_2 126.1(2)
C65_2 C66_2 C67_2 122.7(2)
N74_2 C66_2 C67_2 111.2(2)
C68_2 C67_2 C66_2 107.0(2)
C68_2 C67_2 C67A_2 128.7(2)
C66_2 C67_2 C67A_2 124.2(2)
C67_2 C67A_2 C67B_2 112.5(2)
C67_2 C67A_2 H67A_2 109.1
C67B_2 C67A_2 H67A_2 109.1
C67_2 C67A_2 H67B_2 109.1
C67B_2 C67A_2 H67B_2 109.1
H67A_2 C67A_2 H67B_2 107.8
C67A_2 C67B_2 H67C_2 109.5
C67A_2 C67B_2 H67D_2 109.5
H67C_2 C67B_2 H67D_2 109.5
C67A_2 C67B_2 H67E_2 109.5
H67C_2 C67B_2 H67E_2 109.5
H67D_2 C67B_2 H67E_2 109.5
C67_2 C68_2 C69_2 107.1(2)
C67_2 C68_2 C68A_2 127.5(2)
C69_2 C68_2 C68A_2 125.3(2)
C68_2 C68A_2 H68A_2 109.5
C68_2 C68A_2 H68B_2 109.5
H68A_2 C68A_2 H68B_2 109.5
C68_2 C68A_2 H68C_2 109.5
H68A_2 C68A_2 H68C_2 109.5
H68B_2 C68A_2 H68C_2 109.5
C70_2 C69_2 N74_2 124.6(2)
C70_2 C69_2 C68_2 124.2(2)
N74_2 C69_2 C68_2 110.4(2)
C69_2 C70_2 C51_2 122.4(2)
C69_2 C70_2 H70_2 118.8
C51_2 C70_2 H70_2 118.8

loop_
_geom_bond_atom_site_label_1
_geom_bond_atom_site_label_2
_geom_bond_distance
C25_1 C21_1 1.558(3)
C25_1 H25A_1 0.9800
C25_1 H25B_1 0.9800
C25_1 H25C_1 0.9800
C21_1 C1_1 1.483(3)
C21_1 C4_1 1.490(3)
C21_1 Ni1_1 2.013(3)
Ni1_1 N24_1 1.957(2)
Ni1_1 N23_1 1.961(2)
Ni1_1 N22_1 1.962(2)
N22_1 C9_1 1.377(3)
N22_1 C6_1 1.396(3)
N23_1 C11_1 1.370(3)
N23_1 C14_1 1.380(3)
N24_1 C16_1 1.378(3)
N24_1 C19_1 1.388(3)
C1_1 C20_1 1.377(3)
C1_1 C2_1 1.404(3)
C2_1 C3_1 1.394(3)
C2_1 C2A_1 1.480(4)
C2A_1 O2D_1 1.200(3)
C2A_1 O2B_1 1.344(3)
O2B_1 C2C_1 1.445(3)
C2C_1 H2CA_1 0.9800
C2C_1 H2CB_1 0.9800
C2C_1 H2CC_1 0.9800
C3_1 C4_1 1.410(3)
C3_1 C3A_1 1.484(3)
C3A_1 O3D_1 1.199(3)
C3A_1 O3B_1 1.338(3)
O3B_1 C3C_1 1.445(3)
C3C_1 H3CA_1 0.9800
C3C_1 H3CB_1 0.9800
C3C_1 H3CC_1 0.9800
C4_1 C5_1 1.374(3)
C5_1 C6_1 1.368(3)
C5_1 H5_1 0.9500
C6_1 C7_1 1.450(3)
C7_1 C8_1 1.343(4)
C7_1 C7A_1 1.501(3)
C7A_1 H7AA_1 0.9800
C7A_1 H7AB_1 0.9800
C7A_1 H7AC_1 0.9800
C7A_1 H7AD_1 0.9800
C7A_1 H7AE_1 0.9800
C7A_1 H7AF_1 0.9800
C8_1 C9_1 1.445(3)
C8_1 C8A_1 1.499(3)
C8A_1 C8B_1 1.532(4)
C8A_1 H8AA_1 0.9900
C8A_1 H8AB_1 0.9900
C8B_1 H8BA_1 0.9800
C8B_1 H8BB_1 0.9800
C8B_1 H8BC_1 0.9800
C9_1 C10_1 1.373(4)
C10_1 C11_1 1.370(3)
C10_1 H10_1 0.9500
C11_1 C12_1 1.451(4)
C12_1 C13_1 1.349(3)
C12_1 C12A_1 1.504(3)
C12A_1 C12B_1 1.523(4)
C12A_1 H12A_1 0.9900
C12A_1 H12B_1 0.9900
C12B_1 H12C_1 0.9800
C12B_1 H12D_1 0.9800
C12B_1 H12E_1 0.9800
C13_1 C14_1 1.448(4)
C13_1 C13A_1 1.500(3)
C13A_1 C13B_1 1.523(4)
C13A_1 H13A_1 0.9900
C13A_1 H13B_1 0.9900
C13B_1 H13C_1 0.9800
C13B_1 H13D_1 0.9800
C13B_1 H13E_1 0.9800
C14_1 C15_1 1.374(3)
C15_1 C16_1 1.370(3)
C15_1 H15_1 0.9500
C16_1 C17_1 1.452(3)
C17_1 C18_1 1.343(3)
C17_1 C17A_1 1.502(3)
C17A_1 C17B_1 1.520(4)
C17A_1 H17A_1 0.9900
C17A_1 H17B_1 0.9900
C17B_1 H17C_1 0.9800
C17B_1 H17D_1 0.9800
C17B_1 H17E_1 0.9800
C18_1 C19_1 1.453(3)
C18_1 C18A_1 1.496(3)
C18A_1 H18A_1 0.9800
C18A_1 H18B_1 0.9800
C18A_1 H18C_1 0.9800
C19_1 C20_1 1.371(3)
C20_1 H20_1 0.9500
C75_2 C71_2 1.556(4)
C75_2 H75A_2 0.9800
C75_2 H75B_2 0.9800
C75_2 H75C_2 0.9800
C71_2 C54_2 1.473(4)
C71_2 C51_2 1.480(3)
C71_2 Ni2_2 2.033(3)
Ni2_2 N74_2 1.956(2)
Ni2_2 N73_2 1.964(2)
Ni2_2 N72_2 1.965(2)
N72_2 C59_2 1.366(3)
N72_2 C56_2 1.399(3)
N73_2 C64_2 1.369(3)
N73_2 C61_2 1.377(3)
N74_2 C66_2 1.379(3)
N74_2 C69_2 1.401(3)
C51_2 C70_2 1.391(4)
C51_2 C52_2 1.400(4)
C52_2 C53_2 1.397(3)
C52_2 C52A_2 1.486(4)
C52A_2 O52D_2 1.197(3)
C52A_2 O52B_2 1.326(3)
O52B_2 C52C_2 1.449(3)
C52C_2 H52A_2 0.9800
C52C_2 H52B_2 0.9800
C52C_2 H52C_2 0.9800
C53_2 C54_2 1.404(4)
C53_2 C53A_2 1.477(4)
C53A_2 O53D_2 1.198(3)
C53A_2 O53B_2 1.342(3)
O53B_2 C53C_2 1.451(4)
C53C_2 H53A_2 0.9800
C53C_2 H53B_2 0.9800
C53C_2 H53C_2 0.9800
C54_2 C55_2 1.396(3)
C55_2 C56_2 1.369(4)
C55_2 H55_2 0.9500
C56_2 C57_2 1.449(3)
C57_2 C58_2 1.340(4)
C57_2 C57A_2 1.498(3)
C57A_2 H57A_2 0.9800
C57A_2 H57B_2 0.9800
C57A_2 H57C_2 0.9800
C58_2 C59_2 1.451(3)
C58_2 C58A_2 1.496(3)
C58A_2 C58B_2 1.523(4)
C58A_2 H58A_2 0.9900
C58A_2 H58B_2 0.9900
C58B_2 H58C_2 0.9800
C58B_2 H58D_2 0.9800
C58B_2 H58E_2 0.9800
C59_2 C60_2 1.379(4)
C60_2 C61_2 1.374(3)
C60_2 H60_2 0.9500
C61_2 C62_2 1.449(4)
C62_2 C63_2 1.356(3)
C62_2 C62A_2 1.491(4)
C62A_2 C62B_2 1.524(5)
C62A_2 H62A_2 0.9900
C62A_2 H62B_2 0.9900
C62B_2 H62C_2 0.9800
C62B_2 H62D_2 0.9800
C62B_2 H62E_2 0.9800
C63_2 C64_2 1.452(4)
C63_2 C63A_2 1.502(4)
C63A_2 C63B_2 1.524(4)
C63A_2 H63A_2 0.9900
C63A_2 H63B_2 0.9900
C63B_2 H63C_2 0.9800
C63B_2 H63D_2 0.9800
C63B_2 H63E_2 0.9800
C64_2 C65_2 1.380(3)
C65_2 C66_2 1.376(4)
C65_2 H65_2 0.9500
C66_2 C67_2 1.448(3)
C67_2 C68_2 1.341(4)
C67_2 C67A_2 1.500(4)
C67A_2 C67B_2 1.532(4)
C67A_2 H67A_2 0.9900
C67A_2 H67B_2 0.9900
C67B_2 H67C_2 0.9800
C67B_2 H67D_2 0.9800
C67B_2 H67E_2 0.9800
C68_2 C69_2 1.448(3)
C68_2 C68A_2 1.503(3)
C68A_2 H68A_2 0.9800
C68A_2 H68B_2 0.9800
C68A_2 H68C_2 0.9800
C69_2 C70_2 1.362(4)
C70_2 H70_2 0.9500

loop_
_geom_torsion_atom_site_label_1
_geom_torsion_atom_site_label_2
_geom_torsion_atom_site_label_3
_geom_torsion_atom_site_label_4
_geom_torsion
C4_1 C21_1 C1_1 C20_1 -173.5(2)
C25_1 C21_1 C1_1 C20_1 69.5(3)
Ni1_1 C21_1 C1_1 C20_1 -35.3(3)
C4_1 C21_1 C1_1 C2_1 6.8(3)
C25_1 C21_1 C1_1 C2_1 -110.2(2)
Ni1_1 C21_1 C1_1 C2_1 144.99(19)
C20_1 C1_1 C2_1 C3_1 173.9(2)
C21_1 C1_1 C2_1 C3_1 -6.4(3)
C20_1 C1_1 C2_1 C2A_1 -8.3(4)
C21_1 C1_1 C2_1 C2A_1 171.5(2)
C3_1 C2_1 C2A_1 O2D_1 -145.0(3)
C1_1 C2_1 C2A_1 O2D_1 37.5(4)
C3_1 C2_1 C2A_1 O2B_1 38.3(4)
C1_1 C2_1 C2A_1 O2B_1 -139.2(2)
O2D_1 C2A_1 O2B_1 C2C_1 6.0(4)
C2_1 C2A_1 O2B_1 C2C_1 -177.2(2)
C1_1 C2_1 C3_1 C4_1 3.2(3)
C2A_1 C2_1 C3_1 C4_1 -174.7(2)
C1_1 C2_1 C3_1 C3A_1 -172.2(2)
C2A_1 C2_1 C3_1 C3A_1 9.9(4)
C2_1 C3_1 C3A_1 O3D_1 -147.5(3)
C4_1 C3_1 C3A_1 O3D_1 37.7(4)
C2_1 C3_1 C3A_1 O3B_1 33.5(4)
C4_1 C3_1 C3A_1 O3B_1 -141.2(2)
O3D_1 C3A_1 O3B_1 C3C_1 7.5(4)
C3_1 C3A_1 O3B_1 C3C_1 -173.5(2)
C2_1 C3_1 C4_1 C5_1 179.9(2)
C3A_1 C3_1 C4_1 C5_1 -4.5(4)
C2_1 C3_1 C4_1 C21_1 1.3(3)
C3A_1 C3_1 C4_1 C21_1 176.8(2)
C1_1 C21_1 C4_1 C5_1 176.5(2)
C25_1 C21_1 C4_1 C5_1 -67.5(3)
Ni1_1 C21_1 C4_1 C5_1 37.3(3)
C1_1 C21_1 C4_1 C3_1 -4.8(3)
C25_1 C21_1 C4_1 C3_1 111.2(2)
Ni1_1 C21_1 C4_1 C3_1 -143.98(19)
C3_1 C4_1 C5_1 C6_1 167.7(2)
C21_1 C4_1 C5_1 C6_1 -13.9(4)
C4_1 C5_1 C6_1 N22_1 -10.3(4)
C4_1 C5_1 C6_1 C7_1 173.5(2)
C9_1 N22_1 C6_1 C5_1 -175.6(2)
Ni1_1 N22_1 C6_1 C5_1 7.8(4)
C9_1 N22_1 C6_1 C7_1 1.0(3)
Ni1_1 N22_1 C6_1 C7_1 -175.62(16)
C5_1 C6_1 C7_1 C8_1 176.0(2)
N22_1 C6_1 C7_1 C8_1 -0.6(3)
C5_1 C6_1 C7_1 C7A_1 -5.2(4)
N22_1 C6_1 C7_1 C7A_1 178.2(2)
C6_1 C7_1 C8_1 C9_1 -0.1(3)
C7A_1 C7_1 C8_1 C9_1 -178.8(2)
C6_1 C7_1 C8_1 C8A_1 178.2(2)
C7A_1 C7_1 C8_1 C8A_1 -0.6(5)
C7_1 C8_1 C8A_1 C8B_1 -93.1(3)
C9_1 C8_1 C8A_1 C8B_1 84.9(3)
C6_1 N22_1 C9_1 C10_1 176.7(2)
Ni1_1 N22_1 C9_1 C10_1 -6.6(4)
C6_1 N22_1 C9_1 C8_1 -1.1(3)
Ni1_1 N22_1 C9_1 C8_1 175.67(16)
C7_1 C8_1 C9_1 C10_1 -177.0(2)
C8A_1 C8_1 C9_1 C10_1 4.6(4)
C7_1 C8_1 C9_1 N22_1 0.8(3)
C8A_1 C8_1 C9_1 N22_1 -177.6(2)
N22_1 C9_1 C10_1 C11_1 0.2(4)
C8_1 C9_1 C10_1 C11_1 177.7(2)
C14_1 N23_1 C11_1 C10_1 -178.5(2)
Ni1_1 N23_1 C11_1 C10_1 -0.4(4)
C14_1 N23_1 C11_1 C12_1 0.3(3)
Ni1_1 N23_1 C11_1 C12_1 178.49(16)
C9_1 C10_1 C11_1 N23_1 3.5(4)
C9_1 C10_1 C11_1 C12_1 -175.2(2)
N23_1 C11_1 C12_1 C13_1 -0.9(3)
C10_1 C11_1 C12_1 C13_1 177.9(2)
N23_1 C11_1 C12_1 C12A_1 175.3(2)
C10_1 C11_1 C12_1 C12A_1 -5.9(4)
C13_1 C12_1 C12A_1 C12B_1 100.0(3)
C11_1 C12_1 C12A_1 C12B_1 -75.3(3)
C11_1 C12_1 C13_1 C14_1 1.1(3)
C12A_1 C12_1 C13_1 C14_1 -174.9(2)
C11_1 C12_1 C13_1 C13A_1 177.5(3)
C12A_1 C12_1 C13_1 C13A_1 1.5(5)
C12_1 C13_1 C13A_1 C13B_1 -91.1(3)
C14_1 C13_1 C13A_1 C13B_1 84.7(3)
C11_1 N23_1 C14_1 C15_1 -174.2(2)
Ni1_1 N23_1 C14_1 C15_1 7.6(3)
C11_1 N23_1 C14_1 C13_1 0.4(3)
Ni1_1 N23_1 C14_1 C13_1 -177.80(16)
C12_1 C13_1 C14_1 C15_1 173.5(2)
C13A_1 C13_1 C14_1 C15_1 -3.1(4)
C12_1 C13_1 C14_1 N23_1 -0.9(3)
C13A_1 C13_1 C14_1 N23_1 -177.5(2)
N23_1 C14_1 C15_1 C16_1 1.5(4)
C13_1 C14_1 C15_1 C16_1 -172.2(2)
C14_1 C15_1 C16_1 N24_1 -8.2(4)
C14_1 C15_1 C16_1 C17_1 170.4(2)
C19_1 N24_1 C16_1 C15_1 -179.9(2)
Ni1_1 N24_1 C16_1 C15_1 5.0(4)
C19_1 N24_1 C16_1 C17_1 1.4(3)
Ni1_1 N24_1 C16_1 C17_1 -173.75(16)
C15_1 C16_1 C17_1 C18_1 -179.4(2)
N24_1 C16_1 C17_1 C18_1 -0.6(3)
C15_1 C16_1 C17_1 C17A_1 -1.6(4)
N24_1 C16_1 C17_1 C17A_1 177.2(2)
C18_1 C17_1 C17A_1 C17B_1 98.7(3)
C16_1 C17_1 C17A_1 C17B_1 -78.5(3)
C16_1 C17_1 C18_1 C19_1 -0.4(3)
C17A_1 C17_1 C18_1 C19_1 -178.0(2)
C16_1 C17_1 C18_1 C18A_1 179.7(2)
C17A_1 C17_1 C18_1 C18A_1 2.1(5)
C16_1 N24_1 C19_1 C20_1 171.4(2)
Ni1_1 N24_1 C19_1 C20_1 -13.7(4)
C16_1 N24_1 C19_1 C18_1 -1.6(3)
Ni1_1 N24_1 C19_1 C18_1 173.23(17)
C17_1 C18_1 C19_1 C20_1 -171.9(2)
C18A_1 C18_1 C19_1 C20_1 8.0(4)
C17_1 C18_1 C19_1 N24_1 1.3(3)
C18A_1 C18_1 C19_1 N24_1 -178.8(2)
N24_1 C19_1 C20_1 C1_1 4.6(4)
C18_1 C19_1 C20_1 C1_1 176.9(2)
C2_1 C1_1 C20_1 C19_1 -159.4(3)
C21_1 C1_1 C20_1 C19_1 20.9(4)
C54_2 C71_2 C51_2 C70_2 -173.7(2)
C75_2 C71_2 C51_2 C70_2 67.6(3)
Ni2_2 C71_2 C51_2 C70_2 -38.3(3)
C54_2 C71_2 C51_2 C52_2 5.2(3)
C75_2 C71_2 C51_2 C52_2 -113.5(2)
Ni2_2 C71_2 C51_2 C52_2 140.6(2)
C70_2 C51_2 C52_2 C53_2 174.3(2)
C71_2 C51_2 C52_2 C53_2 -4.6(3)
C70_2 C51_2 C52_2 C52A_2 -4.8(4)
C71_2 C51_2 C52_2 C52A_2 176.4(2)
C53_2 C52_2 C52A_2 O52D_2 -144.4(3)
C51_2 C52_2 C52A_2 O52D_2 34.4(4)
C53_2 C52_2 C52A_2 O52B_2 36.8(4)
C51_2 C52_2 C52A_2 O52B_2 -144.3(3)
O52D_2 C52A_2 O52B_2 C52C_2 2.9(4)
C52_2 C52A_2 O52B_2 C52C_2 -178.3(3)
C51_2 C52_2 C53_2 C54_2 1.9(3)
C52A_2 C52_2 C53_2 C54_2 -179.1(2)
C51_2 C52_2 C53_2 C53A_2 -173.5(3)
C52A_2 C52_2 C53_2 C53A_2 5.5(4)
C52_2 C53_2 C53A_2 O53D_2 -142.3(3)
C54_2 C53_2 C53A_2 O53D_2 42.9(4)
C52_2 C53_2 C53A_2 O53B_2 38.2(4)
C54_2 C53_2 C53A_2 O53B_2 -136.5(3)
O53D_2 C53A_2 O53B_2 C53C_2 8.0(4)
C53_2 C53A_2 O53B_2 C53C_2 -172.5(3)
C52_2 C53_2 C54_2 C55_2 -179.3(2)
C53A_2 C53_2 C54_2 C55_2 -3.7(4)
C52_2 C53_2 C54_2 C71_2 1.5(3)
C53A_2 C53_2 C54_2 C71_2 177.1(2)
C51_2 C71_2 C54_2 C55_2 176.8(2)
C75_2 C71_2 C54_2 C55_2 -65.9(3)
Ni2_2 C71_2 C54_2 C55_2 41.0(3)
C51_2 C71_2 C54_2 C53_2 -4.0(3)
C75_2 C71_2 C54_2 C53_2 113.3(2)
Ni2_2 C71_2 C54_2 C53_2 -139.85(19)
C53_2 C54_2 C55_2 C56_2 164.1(3)
C71_2 C54_2 C55_2 C56_2 -16.9(4)
C54_2 C55_2 C56_2 N72_2 -10.6(4)
C54_2 C55_2 C56_2 C57_2 176.7(2)
C59_2 N72_2 C56_2 C55_2 -172.1(2)
Ni2_2 N72_2 C56_2 C55_2 10.0(4)
C59_2 N72_2 C56_2 C57_2 1.5(3)
Ni2_2 N72_2 C56_2 C57_2 -176.41(16)
C55_2 C56_2 C57_2 C58_2 172.2(2)
N72_2 C56_2 C57_2 C58_2 -1.4(3)
C55_2 C56_2 C57_2 C57A_2 -8.3(4)
N72_2 C56_2 C57_2 C57A_2 178.1(2)
C56_2 C57_2 C58_2 C59_2 0.7(3)
C57A_2 C57_2 C58_2 C59_2 -178.8(2)
C56_2 C57_2 C58_2 C58A_2 -178.8(2)
C57A_2 C57_2 C58_2 C58A_2 1.7(5)
C57_2 C58_2 C58A_2 C58B_2 -99.9(3)
C59_2 C58_2 C58A_2 C58B_2 80.7(3)
C56_2 N72_2 C59_2 C60_2 177.7(2)
Ni2_2 N72_2 C59_2 C60_2 -4.4(4)
C56_2 N72_2 C59_2 C58_2 -1.0(3)
Ni2_2 N72_2 C59_2 C58_2 176.89(16)
C57_2 C58_2 C59_2 N72_2 0.2(3)
C58A_2 C58_2 C59_2 N72_2 179.7(2)
C57_2 C58_2 C59_2 C60_2 -178.6(2)
C58A_2 C58_2 C59_2 C60_2 1.0(4)
N72_2 C59_2 C60_2 C61_2 -0.6(4)
C58_2 C59_2 C60_2 C61_2 178.0(2)
C59_2 C60_2 C61_2 N73_2 2.4(4)
C59_2 C60_2 C61_2 C62_2 -173.0(3)
C64_2 N73_2 C61_2 C60_2 -174.6(3)
Ni2_2 N73_2 C61_2 C60_2 1.0(4)
C64_2 N73_2 C61_2 C62_2 1.3(3)
Ni2_2 N73_2 C61_2 C62_2 176.89(18)
C60_2 C61_2 C62_2 C63_2 173.5(3)
N73_2 C61_2 C62_2 C63_2 -2.3(3)
C60_2 C61_2 C62_2 C62A_2 -7.8(4)
N73_2 C61_2 C62_2 C62A_2 176.3(3)
C63_2 C62_2 C62A_2 C62B_2 104.1(4)
C61_2 C62_2 C62A_2 C62B_2 -74.2(4)
C61_2 C62_2 C63_2 C64_2 2.2(3)
C62A_2 C62_2 C63_2 C64_2 -176.3(3)
C61_2 C62_2 C63_2 C63A_2 -179.2(3)
C62A_2 C62_2 C63_2 C63A_2 2.3(5)
C62_2 C63_2 C63A_2 C63B_2 -108.5(3)
C64_2 C63_2 C63A_2 C63B_2 69.9(3)
C61_2 N73_2 C64_2 C65_2 -175.9(2)
Ni2_2 N73_2 C64_2 C65_2 8.5(4)
C61_2 N73_2 C64_2 C63_2 0.2(3)
Ni2_2 N73_2 C64_2 C63_2 -175.45(17)
C62_2 C63_2 C64_2 N73_2 -1.6(3)
C63A_2 C63_2 C64_2 N73_2 179.7(2)
C62_2 C63_2 C64_2 C65_2 174.4(3)
C63A_2 C63_2 C64_2 C65_2 -4.2(4)
N73_2 C64_2 C65_2 C66_2 2.7(4)
C63_2 C64_2 C65_2 C66_2 -172.9(2)
C64_2 C65_2 C66_2 N74_2 -9.0(4)
C64_2 C65_2 C66_2 C67_2 171.4(2)
C69_2 N74_2 C66_2 C65_2 -178.8(2)
Ni2_2 N74_2 C66_2 C65_2 3.6(4)
C69_2 N74_2 C66_2 C67_2 0.8(3)
Ni2_2 N74_2 C66_2 C67_2 -176.84(16)
C65_2 C66_2 C67_2 C68_2 179.8(2)
N74_2 C66_2 C67_2 C68_2 0.2(3)
C65_2 C66_2 C67_2 C67A_2 -2.0(4)
N74_2 C66_2 C67_2 C67A_2 178.4(2)
C68_2 C67_2 C67A_2 C67B_2 99.6(3)
C66_2 C67_2 C67A_2 C67B_2 -78.1(3)
C66_2 C67_2 C68_2 C69_2 -1.1(3)
C67A_2 C67_2 C68_2 C69_2 -179.2(3)
C66_2 C67_2 C68_2 C68A_2 -177.4(2)
C67A_2 C67_2 C68_2 C68A_2 4.5(5)
C66_2 N74_2 C69_2 C70_2 169.2(2)
Ni2_2 N74_2 C69_2 C70_2 -13.3(4)
C66_2 N74_2 C69_2 C68_2 -1.5(3)
Ni2_2 N74_2 C69_2 C68_2 176.01(17)
C67_2 C68_2 C69_2 C70_2 -169.1(3)
C68A_2 C68_2 C69_2 C70_2 7.3(4)
C67_2 C68_2 C69_2 N74_2 1.7(3)
C68A_2 C68_2 C69_2 N74_2 178.1(2)
N74_2 C69_2 C70_2 C51_2 2.0(4)
C68_2 C69_2 C70_2 C51_2 171.4(2)
C52_2 C51_2 C70_2 C69_2 -153.2(3)
C71_2 C51_2 C70_2 C69_2 25.4(4)
